data_4304683
loop_
_publ_author_name
'Emily M. Gussenhoven'
'Marilyn M. Olmstead'
'James C. Fettinger'
'Alan L. Balch'

_publ_section_title
;
Interplay of Supramolecular Organization, Metallophilic Interactions, Phase
Changes, and Luminescence in Four Polymorphs of
IrI(CO)2(OC(CH3)CHC(CH3)N(p-tol))
;
_journal_name_full 'Inorganic Chemistry'
_journal_page_first 4570
_journal_page_last 4578
_journal_paper_doi 10.1021/ic702243z
_journal_volume 47
_journal_year 2008
_chemical_formula_moiety 'C14 H14 Ir N O3'
_chemical_formula_sum 'C14 H14 Ir N O3'
_chemical_formula_weight 436.46
_chemical_name_common Ir(CO)~2~(OC(CH~3~)CHC(CH~3~)(p-tol))
_chemical_name_systematic
; 
 ? 
;
_space_group_IT_number 14
_symmetry_cell_setting monoclinic
_symmetry_space_group_name_Hall '-P 2yn'
_symmetry_space_group_name_H-M 'P 1 21/n 1'
_atom_sites_solution_hydrogens geom
_atom_sites_solution_primary direct
_atom_sites_solution_secondary difmap
_audit_creation_method SHELXL-97
_cell_angle_alpha 90.00
_cell_angle_beta 93.8920(10)
_cell_angle_gamma 90.00
_cell_formula_units_Z 4
_cell_length_a 9.2165(4)
_cell_length_b 15.5357(7)
_cell_length_c 9.8436(4)
_cell_measurement_reflns_used 7136
_cell_measurement_temperature 90(2)
_cell_measurement_theta_max 30.03
_cell_measurement_theta_min 2.45
_cell_volume 1406.20(10)
_computing_cell_refinement 'SAINT 6.45A (Bruker, 2003)'
_computing_data_collection 'SMART 5.054 (Bruker, 2003)'
_computing_data_reduction SAINT
_computing_molecular_graphics 'SHELXTL 5.1 (Sheldrick, 1994)'
_computing_publication_material SHELXL97
_computing_structure_refinement 'SHELXL-97 (Sheldrick, 1997)'
_computing_structure_solution 'SHELXS-97 (Sheldrick, 1990)'
_diffrn_ambient_temperature 90(2)
_diffrn_detector_area_resol_mean 8.3
_diffrn_measured_fraction_theta_full 0.998
_diffrn_measured_fraction_theta_max 0.998
_diffrn_measurement_device_type 'Bruker SMART 1000'
_diffrn_measurement_method \w
_diffrn_radiation_monochromator graphite
_diffrn_radiation_source 'fine-focus sealed tube'
_diffrn_radiation_type MoK\a
_diffrn_radiation_wavelength 0.71073
_diffrn_reflns_av_R_equivalents 0.0222
_diffrn_reflns_av_sigmaI/netI 0.0151
_diffrn_reflns_limit_h_max 12
_diffrn_reflns_limit_h_min -12
_diffrn_reflns_limit_k_max 21
_diffrn_reflns_limit_k_min -21
_diffrn_reflns_limit_l_max 13
_diffrn_reflns_limit_l_min -13
_diffrn_reflns_number 21560
_diffrn_reflns_theta_full 30.03
_diffrn_reflns_theta_max 30.03
_diffrn_reflns_theta_min 2.45
_diffrn_standards_number 0
_exptl_absorpt_coefficient_mu 9.497
_exptl_absorpt_correction_T_max 0.0940
_exptl_absorpt_correction_T_min 0.0588
_exptl_absorpt_correction_type multi-scan
_exptl_absorpt_process_details 'SADABS 2.10 (Sheldrick, 2004)'
_exptl_crystal_colour yellow
_exptl_crystal_density_diffrn 2.062
_exptl_crystal_density_method 'not measured'
_exptl_crystal_description prism
_exptl_crystal_F_000 824
_exptl_crystal_size_max 0.37
_exptl_crystal_size_mid 0.25
_exptl_crystal_size_min 0.25
_refine_diff_density_max 1.042
_refine_diff_density_min -0.566
_refine_diff_density_rms 0.090
_refine_ls_extinction_method SHELXL
_refine_ls_goodness_of_fit_ref 1.180
_refine_ls_hydrogen_treatment constr
_refine_ls_matrix_type full
_refine_ls_number_parameters 175
_refine_ls_number_reflns 4101
_refine_ls_number_restraints 0
_refine_ls_restrained_S_all 1.180
_refine_ls_R_factor_all 0.0165
_refine_ls_R_factor_gt 0.0142
_refine_ls_shift/su_max 0.001
_refine_ls_shift/su_mean 0.000
_refine_ls_structure_factor_coef Fsqd
_refine_ls_weighting_details 'calc w=1/[\s^2^(Fo^2^)+(0.0125P)^2^+1.1945P] where P=(Fo^2^+2Fc^2^)/3'
_refine_ls_weighting_scheme calc
_refine_ls_wR_factor_gt 0.0345
_refine_ls_wR_factor_ref 0.0352
_reflns_number_gt 3808
_reflns_number_total 4101
_reflns_threshold_expression I>2\s(I)
_cod_data_source_file ic702243z-file001.cif
_cod_data_source_block emg14hydrogen
_cod_original_sg_symbol_H-M 'P 21/n'
_cod_database_code 4304683

loop_
_symmetry_equiv_pos_as_xyz
'x, y, z'
'-x+1/2, y+1/2, -z+1/2'
'-x, -y, -z'
'x-1/2, -y-1/2, z-1/2'

loop_
_atom_site_label
_atom_site_type_symbol
_atom_site_fract_x
_atom_site_fract_y
_atom_site_fract_z
_atom_site_U_iso_or_equiv
_atom_site_adp_type
_atom_site_occupancy
_atom_site_symmetry_multiplicity
_atom_site_calc_flag
_atom_site_refinement_flags
_atom_site_disorder_assembly
_atom_site_disorder_group
Ir1 Ir 0.579907(8) 0.560085(5) 0.139330(8) 0.01376(3) Uani 1 1 d . . .
O1 O 0.3680(2) 0.70460(11) 0.1515(2) 0.0329(4) Uani 1 1 d . . .
O2 O 0.7764(2) 0.68621(12) 0.0110(2) 0.0325(4) Uani 1 1 d . . .
O3 O 0.73354(16) 0.46801(10) 0.12565(15) 0.0170(3) Uani 1 1 d . . .
N1 N 0.45244(19) 0.47515(11) 0.23880(17) 0.0148(3) Uani 1 1 d . . .
C1 C 0.4472(2) 0.64807(15) 0.1477(2) 0.0216(4) Uani 1 1 d . . .
C2 C 0.7012(2) 0.63747(14) 0.0581(2) 0.0213(4) Uani 1 1 d . . .
C3 C 0.8579(2) 0.33567(15) 0.1363(3) 0.0237(5) Uani 1 1 d . . .
H3A H 0.8825 0.3442 0.0419 0.036 Uiso 1 1 calc R . .
H3B H 0.8379 0.2746 0.1515 0.036 Uiso 1 1 calc R . .
H3C H 0.9398 0.3541 0.1983 0.036 Uiso 1 1 calc R . .
C4 C 0.7253(2) 0.38812(14) 0.1629(2) 0.0169(4) Uani 1 1 d . . .
C5 C 0.6103(2) 0.35176(14) 0.2242(2) 0.0185(4) Uani 1 1 d . . .
H5 H 0.6176 0.2919 0.2430 0.022 Uiso 1 1 calc R . .
C6 C 0.4826(2) 0.39308(14) 0.2625(2) 0.0169(4) Uani 1 1 d . . .
C7 C 0.3775(3) 0.33845(15) 0.3354(3) 0.0258(5) Uani 1 1 d . . .
H7A H 0.2830 0.3379 0.2834 0.039 Uiso 1 1 calc R . .
H7B H 0.3661 0.3623 0.4262 0.039 Uiso 1 1 calc R . .
H7C H 0.4149 0.2795 0.3441 0.039 Uiso 1 1 calc R . .
C8 C 0.3191(2) 0.51011(13) 0.2871(2) 0.0149(4) Uani 1 1 d . . .
C9 C 0.1898(2) 0.50619(15) 0.2070(2) 0.0194(4) Uani 1 1 d . . .
H9 H 0.1871 0.4787 0.1207 0.023 Uiso 1 1 calc R . .
C10 C 0.0638(2) 0.54252(15) 0.2527(2) 0.0198(4) Uani 1 1 d . . .
H10 H -0.0246 0.5387 0.1975 0.024 Uiso 1 1 calc R . .
C11 C 0.0650(2) 0.58438(14) 0.3778(2) 0.0173(4) Uani 1 1 d . . .
C12 C 0.1964(3) 0.58929(16) 0.4556(2) 0.0225(4) Uani 1 1 d . . .
H12 H 0.2000 0.6183 0.5408 0.027 Uiso 1 1 calc R . .
C13 C 0.3227(2) 0.55274(15) 0.4116(2) 0.0208(4) Uani 1 1 d . . .
H13 H 0.4113 0.5569 0.4664 0.025 Uiso 1 1 calc R . .
C14 C -0.0718(3) 0.62230(15) 0.4293(2) 0.0234(5) Uani 1 1 d . . .
H14A H -0.0895 0.5967 0.5177 0.035 Uiso 1 1 calc R . .
H14B H -0.1544 0.6100 0.3641 0.035 Uiso 1 1 calc R . .
H14C H -0.0603 0.6847 0.4395 0.035 Uiso 1 1 calc R . .

loop_
_atom_site_aniso_label
_atom_site_aniso_U_11
_atom_site_aniso_U_22
_atom_site_aniso_U_33
_atom_site_aniso_U_23
_atom_site_aniso_U_13
_atom_site_aniso_U_12
Ir1 0.01145(4) 0.01210(4) 0.01784(4) 0.00058(3) 0.00176(3) 0.00085(3)
O1 0.0279(9) 0.0205(9) 0.0517(12) 0.0081(8) 0.0123(8) 0.0098(7)
O2 0.0340(10) 0.0216(9) 0.0437(10) 0.0012(8) 0.0157(8) -0.0064(8)
O3 0.0124(7) 0.0162(7) 0.0222(7) -0.0007(6) 0.0004(5) 0.0014(5)
N1 0.0125(8) 0.0152(8) 0.0168(8) -0.0011(6) 0.0010(6) -0.0004(6)
C1 0.0182(10) 0.0189(10) 0.0283(11) 0.0043(8) 0.0068(8) 0.0009(8)
C2 0.0203(10) 0.0156(10) 0.0285(11) -0.0016(8) 0.0040(8) 0.0019(8)
C3 0.0177(10) 0.0185(11) 0.0350(12) -0.0035(9) 0.0020(9) 0.0047(8)
C4 0.0150(9) 0.0156(9) 0.0195(9) -0.0035(7) -0.0019(7) 0.0022(7)
C5 0.0189(10) 0.0129(9) 0.0235(10) -0.0002(8) -0.0006(8) 0.0004(8)
C6 0.0155(9) 0.0162(9) 0.0188(9) 0.0003(7) -0.0003(7) -0.0013(7)
C7 0.0228(11) 0.0183(11) 0.0373(13) 0.0055(9) 0.0083(9) -0.0019(9)
C8 0.0131(9) 0.0140(9) 0.0178(9) -0.0005(7) 0.0021(7) 0.0001(7)
C9 0.0152(9) 0.0244(11) 0.0187(10) -0.0063(8) 0.0007(7) -0.0007(8)
C10 0.0128(9) 0.0223(11) 0.0242(10) -0.0035(8) 0.0005(8) -0.0013(8)
C11 0.0173(9) 0.0140(9) 0.0210(10) 0.0015(7) 0.0048(8) 0.0012(7)
C12 0.0243(11) 0.0251(11) 0.0179(10) -0.0043(8) -0.0003(8) 0.0068(9)
C13 0.0189(10) 0.0245(11) 0.0183(10) -0.0035(8) -0.0032(8) 0.0049(8)
C14 0.0232(11) 0.0212(11) 0.0268(11) 0.0017(9) 0.0086(9) 0.0066(9)

loop_
_atom_type_symbol
_atom_type_description
_atom_type_scat_dispersion_real
_atom_type_scat_dispersion_imag
_atom_type_scat_source
C C 0.0033 0.0016 'International Tables Vol C Tables 4.2.6.8 and 6.1.1.4'
H H 0.0000 0.0000 'International Tables Vol C Tables 4.2.6.8 and 6.1.1.4'
N N 0.0061 0.0033 'International Tables Vol C Tables 4.2.6.8 and 6.1.1.4'
O O 0.0106 0.0060 'International Tables Vol C Tables 4.2.6.8 and 6.1.1.4'
Ir Ir -1.4442 7.9887 'International Tables Vol C Tables 4.2.6.8 and 6.1.1.4'

loop_
_geom_angle_atom_site_label_1
_geom_angle_atom_site_label_2
_geom_angle_atom_site_label_3
_geom_angle
_geom_angle_site_symmetry_1
_geom_angle_site_symmetry_3
_geom_angle_publ_flag
C1 Ir1 C2 87.68(10) . . ?
C1 Ir1 O3 176.80(8) . . ?
C2 Ir1 O3 89.12(8) . . ?
C1 Ir1 N1 93.00(8) . . ?
C2 Ir1 N1 176.93(9) . . ?
O3 Ir1 N1 90.18(7) . . ?
C1 Ir1 Ir1 100.54(8) . 3_665 ?
C2 Ir1 Ir1 103.75(7) . 3_665 ?
O3 Ir1 Ir1 80.36(4) . 3_665 ?
N1 Ir1 Ir1 79.07(5) . 3_665 ?
C1 Ir1 Ir1 88.22(7) . 3_666 ?
C2 Ir1 Ir1 136.27(7) . 3_666 ?
O3 Ir1 Ir1 93.99(4) . 3_666 ?
N1 Ir1 Ir1 40.82(5) . 3_666 ?
Ir1 Ir1 Ir1 119.786(4) 3_665 3_666 ?
C1 Ir1 Ir1 63.23(7) . 2_655 ?
C2 Ir1 Ir1 45.99(7) . 2_655 ?
O3 Ir1 Ir1 114.24(4) . 2_655 ?
N1 Ir1 Ir1 131.95(5) . 2_655 ?
Ir1 Ir1 Ir1 142.630(3) 3_665 2_655 ?
Ir1 Ir1 Ir1 94.346(3) 3_666 2_655 ?
C1 Ir1 Ir1 153.08(7) . 2_645 ?
C2 Ir1 Ir1 118.27(7) . 2_645 ?
O3 Ir1 Ir1 29.99(4) . 2_645 ?
N1 Ir1 Ir1 60.70(5) . 2_645 ?
Ir1 Ir1 Ir1 81.139(3) 3_665 2_645 ?
Ir1 Ir1 Ir1 68.351(2) 3_666 2_645 ?
Ir1 Ir1 Ir1 129.126(3) 2_655 2_645 ?
C1 Ir1 Ir1 131.89(7) . 1_655 ?
C2 Ir1 Ir1 50.91(7) . 1_655 ?
O3 Ir1 Ir1 45.23(4) . 1_655 ?
N1 Ir1 Ir1 127.09(5) . 1_655 ?
Ir1 Ir1 Ir1 111.227(3) 3_665 1_655 ?
Ir1 Ir1 Ir1 104.941(2) 3_666 1_655 ?
Ir1 Ir1 Ir1 69.677(1) 2_655 1_655 ?
Ir1 Ir1 Ir1 69.677(2) 2_645 1_655 ?
C1 Ir1 Ir1 48.11(7) . 1_455 ?
C2 Ir1 Ir1 129.09(7) . 1_455 ?
O3 Ir1 Ir1 134.77(4) . 1_455 ?
N1 Ir1 Ir1 52.91(5) . 1_455 ?
Ir1 Ir1 Ir1 68.773(3) 3_665 1_455 ?
Ir1 Ir1 Ir1 75.059(2) 3_666 1_455 ?
Ir1 Ir1 Ir1 110.323(1) 2_655 1_455 ?
Ir1 Ir1 Ir1 110.323(2) 2_645 1_455 ?
Ir1 Ir1 Ir1 180.000(3) 1_655 1_455 ?
C4 O3 Ir1 127.05(13) . . ?
C6 N1 C8 118.39(17) . . ?
C6 N1 Ir1 125.58(14) . . ?
C8 N1 Ir1 116.03(13) . . ?
O1 C1 Ir1 177.8(2) . . ?
O2 C2 Ir1 178.4(2) . . ?
C4 C3 H3A 109.5 . . ?
C4 C3 H3B 109.5 . . ?
H3A C3 H3B 109.5 . . ?
C4 C3 H3C 109.5 . . ?
H3A C3 H3C 109.5 . . ?
H3B C3 H3C 109.5 . . ?
O3 C4 C5 125.32(19) . . ?
O3 C4 C3 113.86(19) . . ?
C5 C4 C3 120.8(2) . . ?
C4 C5 C6 127.6(2) . . ?
C4 C5 H5 116.2 . . ?
C6 C5 H5 116.2 . . ?
N1 C6 C5 124.05(19) . . ?
N1 C6 C7 119.51(19) . . ?
C5 C6 C7 116.44(19) . . ?
C6 C7 H7A 109.5 . . ?
C6 C7 H7B 109.5 . . ?
H7A C7 H7B 109.5 . . ?
C6 C7 H7C 109.5 . . ?
H7A C7 H7C 109.5 . . ?
H7B C7 H7C 109.5 . . ?
C9 C8 C13 119.4(2) . . ?
C9 C8 N1 120.78(18) . . ?
C13 C8 N1 119.71(18) . . ?
C8 C9 C10 120.2(2) . . ?
C8 C9 H9 119.9 . . ?
C10 C9 H9 119.9 . . ?
C11 C10 C9 121.2(2) . . ?
C11 C10 H10 119.4 . . ?
C9 C10 H10 119.4 . . ?
C12 C11 C10 117.9(2) . . ?
C12 C11 C14 120.6(2) . . ?
C10 C11 C14 121.5(2) . . ?
C13 C12 C11 121.5(2) . . ?
C13 C12 H12 119.3 . . ?
C11 C12 H12 119.3 . . ?
C12 C13 C8 119.9(2) . . ?
C12 C13 H13 120.0 . . ?
C8 C13 H13 120.0 . . ?
C11 C14 H14A 109.5 . . ?
C11 C14 H14B 109.5 . . ?
H14A C14 H14B 109.5 . . ?
C11 C14 H14C 109.5 . . ?
H14A C14 H14C 109.5 . . ?
H14B C14 H14C 109.5 . . ?

loop_
_geom_bond_atom_site_label_1
_geom_bond_atom_site_label_2
_geom_bond_distance
_geom_bond_site_symmetry_2
_geom_bond_publ_flag
Ir1 C1 1.840(2) . ?
Ir1 C2 1.858(2) . ?
Ir1 O3 2.0236(15) . ?
Ir1 N1 2.0582(17) . ?
Ir1 Ir1 3.55395(18) 3_665 ?
Ir1 Ir1 7.5824(3) 3_666 ?
Ir1 Ir1 8.6017(3) 2_655 ?
Ir1 Ir1 8.6017(3) 2_645 ?
Ir1 Ir1 9.2165(4) 1_655 ?
Ir1 Ir1 9.2165(4) 1_455 ?
O1 C1 1.144(3) . ?
O2 C2 1.146(3) . ?
O3 C4 1.298(3) . ?
N1 C6 1.322(3) . ?
N1 C8 1.453(3) . ?
C3 C4 1.507(3) . ?
C3 H3A 0.9800 . ?
C3 H3B 0.9800 . ?
C3 H3C 0.9800 . ?
C4 C5 1.376(3) . ?
C5 C6 1.414(3) . ?
C5 H5 0.9500 . ?
C6 C7 1.507(3) . ?
C7 H7A 0.9800 . ?
C7 H7B 0.9800 . ?
C7 H7C 0.9800 . ?
C8 C9 1.384(3) . ?
C8 C13 1.391(3) . ?
C9 C10 1.394(3) . ?
C9 H9 0.9500 . ?
C10 C11 1.392(3) . ?
C10 H10 0.9500 . ?
C11 C12 1.391(3) . ?
C11 C14 1.510(3) . ?
C12 C13 1.390(3) . ?
C12 H12 0.9500 . ?
C13 H13 0.9500 . ?
C14 H14A 0.9800 . ?
C14 H14B 0.9800 . ?
C14 H14C 0.9800 . ?
